data_7026733
loop_
_publ_author_name
'Taguchi, Taketo'
'Thompson, Michael S.'
'Abboud, Khalil A.'
'Christou, George'

_publ_section_title
;
 Unusual Fe9 and Fe18 structural types from the use of
 2,6-pyridinedimethanol in Fe(III) cluster chemistry.
;
_journal_issue 38
_journal_name_full 'Dalton transactions (Cambridge, England : 2003)'
_journal_page_first 9131
_journal_page_last 9139
_journal_paper_doi 10.1039/c0dt00635a
_journal_volume 39
_journal_year 2010
_chemical_formula_sum 'C112 H145 Cl10 Fe18 N21 O89'
_chemical_formula_weight 4569.29
_chemical_name_systematic
;
?
;
_space_group_IT_number 14
_symmetry_cell_setting monoclinic
_symmetry_space_group_name_Hall '-P 2yn'
_symmetry_space_group_name_H-M 'P 1 21/n 1'
_atom_sites_solution_hydrogens geom
_atom_sites_solution_primary direct
_atom_sites_solution_secondary difmap
_audit_creation_method SHELXL-97
_audit_update_record
;
2008-03-06 # Formatted by publCIF
;
_cell_angle_alpha 90.00
_cell_angle_beta 116.922(1)
_cell_angle_gamma 90.00
_cell_formula_units_Z 2
_cell_length_a 26.3129(17)
_cell_length_b 13.9984(9)
_cell_length_c 27.3080(18)
_cell_measurement_reflns_used 75
_cell_measurement_temperature 173(2)
_cell_measurement_theta_max 28.0
_cell_measurement_theta_min 2.0
_cell_volume 8968.5(10)
_computing_cell_refinement 'Bruker SMART v5.624 & SAINT 6.36a (Bruker 1998)'
_computing_data_collection 'Bruker SMART v5.624 (Bruker 1998)'
_computing_data_reduction 'Bruker SHELXTL v6.14 (Bruker 2000)'
_computing_molecular_graphics 'Bruker SHELXTL v6.14'
_computing_publication_material 'Bruker SHELXTL v6.14'
_computing_structure_refinement 'Bruker SHELXTL v6.14'
_computing_structure_solution 'Bruker SHELXTL v6.14'
_diffrn_ambient_temperature 173(2)
_diffrn_measured_fraction_theta_full 0.999
_diffrn_measured_fraction_theta_max 0.999
_diffrn_measurement_device_type 'SMART CCD area detector'
_diffrn_measurement_method '\w scans'
_diffrn_radiation_monochromator graphite
_diffrn_radiation_source 'fine-focus sealed tube'
_diffrn_radiation_type MoK\a
_diffrn_radiation_wavelength 0.71073
_diffrn_reflns_av_R_equivalents 0.1282
_diffrn_reflns_av_sigmaI/netI 0.1355
_diffrn_reflns_limit_h_max 31
_diffrn_reflns_limit_h_min -31
_diffrn_reflns_limit_k_max 16
_diffrn_reflns_limit_k_min -16
_diffrn_reflns_limit_l_max 32
_diffrn_reflns_limit_l_min -26
_diffrn_reflns_number 49736
_diffrn_reflns_theta_full 25.00
_diffrn_reflns_theta_max 25.00
_diffrn_reflns_theta_min 1.67
_diffrn_standards_decay_% 1
_diffrn_standards_number 0
_exptl_absorpt_coefficient_mu 1.657
_exptl_absorpt_correction_T_max 0.9367
_exptl_absorpt_correction_T_min 0.5948
_exptl_absorpt_correction_type integration
_exptl_absorpt_process_details 'based on measured indexed crystal faces, Bruker SHELXTL v6.12 (Bruker 1998)'
_exptl_crystal_colour orange
_exptl_crystal_density_diffrn 1.692
_exptl_crystal_density_method 'not measured'
_exptl_crystal_description needles
_exptl_crystal_F_000 4628
_exptl_crystal_size_max 0.35
_exptl_crystal_size_mid 0.06
_exptl_crystal_size_min 0.04
_refine_diff_density_max 3.060
_refine_diff_density_min -2.282
_refine_diff_density_rms 0.158
_refine_ls_extinction_method none
_refine_ls_goodness_of_fit_ref 1.193
_refine_ls_hydrogen_treatment mixed
_refine_ls_matrix_type full
_refine_ls_number_parameters 1100
_refine_ls_number_reflns 15786
_refine_ls_number_restraints 240
_refine_ls_restrained_S_all 1.218
_refine_ls_R_factor_all 0.1560
_refine_ls_R_factor_gt 0.0850
_refine_ls_shift/su_max 0.004
_refine_ls_shift/su_mean 0.000
_refine_ls_structure_factor_coef Fsqd
_refine_ls_weighting_details 'calc w=1/[\s^2^(Fo^2^)+(0.1000P)^2^] where P=(Fo^2^+2Fc^2^)/3'
_refine_ls_weighting_scheme calc
_refine_ls_wR_factor_gt 0.2196
_refine_ls_wR_factor_ref 0.2484
_reflns_number_gt 8269
_reflns_number_total 15786
_reflns_threshold_expression I>2\s(I)
_cod_data_source_file c0dt00635a.txt
_cod_data_source_block tt32
_cod_depositor_comments
;
The following automatic conversions were performed:

'_symmetry_cell_setting' value 'Monoclinic' changed to 'monoclinic'
according to /home/saulius/struct/CIF-dictionaries/cif_core.dic
dictionary named 'cif_core.dic' version 2.4.2 from 2011-04-26.

Automatic conversion script
Id: cif_fix_values 1891 2012-01-12 08:04:46Z andrius 
;
_cod_original_sg_symbol_H-M P21/n
_cod_database_code 7026733

loop_
_symmetry_equiv_pos_as_xyz
'x, y, z'
'-x+1/2, y+1/2, -z+1/2'
'-x, -y, -z'
'x-1/2, -y-1/2, z-1/2'

loop_
_atom_site_label
_atom_site_type_symbol
_atom_site_fract_x
_atom_site_fract_y
_atom_site_fract_z
_atom_site_U_iso_or_equiv
_atom_site_adp_type
_atom_site_occupancy
_atom_site_symmetry_multiplicity
_atom_site_calc_flag
_atom_site_refinement_flags
_atom_site_disorder_assembly
_atom_site_disorder_group
Fe1 Fe 0.94979(6) 0.43992(9) 0.50749(7) 0.0363(4) Uani 1 1 d . . .
Fe2 Fe 0.91763(6) 0.49452(9) 0.59589(7) 0.0355(4) Uani 1 1 d . . .
Fe3 Fe 0.95608(6) 0.65808(9) 0.51870(7) 0.0366(4) Uani 1 1 d . . .
Fe4 Fe 0.88796(6) 0.70243(9) 0.60122(7) 0.0346(4) Uani 1 1 d . . .
Fe5 Fe 0.82150(6) 0.57529(9) 0.47497(7) 0.0343(4) Uani 1 1 d . . .
Fe6 Fe 0.75075(6) 0.75851(10) 0.50413(7) 0.0390(4) Uani 1 1 d . . .
Fe7 Fe 0.76983(6) 0.68459(10) 0.62990(7) 0.0364(4) Uani 1 1 d . . .
Fe8 Fe 0.78042(6) 0.50910(9) 0.56128(7) 0.0337(4) Uani 1 1 d . . .
Fe9 Fe 0.66142(6) 0.63667(10) 0.51886(7) 0.0389(4) Uani 1 1 d . . .
O1 O 0.8513(3) 0.5896(4) 0.5548(3) 0.0339(18) Uani 1 1 d . . .
O2 O 0.7528(3) 0.6569(4) 0.5528(3) 0.0350(17) Uani 1 1 d . . .
O3 O 0.9513(3) 0.5460(4) 0.5528(3) 0.0343(18) Uani 1 1 d . . .
O4 O 0.9500(3) 0.7348(4) 0.5771(3) 0.0396(19) Uani 1 1 d . . .
O5 O 0.8474(3) 0.7310(5) 0.6499(3) 0.0374(19) Uani 1 1 d . . .
O6 O 0.8536(3) 0.4285(4) 0.5982(3) 0.0375(19) Uani 1 1 d . . .
O7 O 0.6901(3) 0.5093(4) 0.5279(3) 0.0363(18) Uani 1 1 d . . .
O8 O 0.6855(3) 0.6788(5) 0.5956(3) 0.0407(19) Uani 1 1 d . . .
O9 O 0.5935(3) 0.5836(5) 0.4422(4) 0.053(2) Uani 1 1 d . . .
H9 H 0.5907 0.5403 0.4087 0.080 Uiso 1 1 d R . .
O10 O 0.8666(3) 0.4628(4) 0.4622(3) 0.0371(18) Uani 1 1 d . . .
O11 O 0.7582(3) 0.6766(4) 0.4492(3) 0.0385(19) Uani 1 1 d . . .
O12 O 0.9333(3) 0.5951(5) 0.6526(3) 0.0385(19) Uani 1 1 d . . .
O13 O 0.9404(3) 0.3689(4) 0.5664(3) 0.0406(19) Uani 1 1 d . . .
O14 O 0.7555(3) 0.8089(5) 0.6690(3) 0.049(2) Uani 1 1 d . . .
H14 H 0.7670 0.8694 0.6708 0.074 Uiso 1 1 d R . .
O15 O 0.7896(3) 0.5477(4) 0.6346(3) 0.0361(18) Uani 1 1 d . . .
O16 O 0.8734(3) 0.6716(4) 0.4666(3) 0.0364(18) Uani 1 1 d . . .
O17 O 1.0401(3) 0.6726(4) 0.5337(3) 0.0372(18) Uani 1 1 d . . .
O18 O 0.7702(3) 0.4827(4) 0.4877(3) 0.0338(17) Uani 1 1 d . . .
H18 H 0.7281 0.4717 0.4539 0.051 Uiso 1 1 d R . .
O19 O 0.8326(3) 0.7856(4) 0.5436(3) 0.0367(18) Uani 1 1 d . . .
H19 H 0.8460 0.8449 0.5407 0.055 Uiso 1 1 d R . .
O20 O 0.6673(3) 0.7412(5) 0.4763(3) 0.045(2) Uani 1 1 d . . .
H20 H 0.6315 0.7619 0.4382 0.067 Uiso 1 1 d R . .
O21 O 0.7334(3) 0.8777(5) 0.4520(4) 0.067(3) Uani 1 1 d . . .
H21C H 0.7021 0.9145 0.4471 0.100 Uiso 1 1 d R . .
H21D H 0.7670 0.9068 0.4612 0.100 Uiso 1 1 d R . .
O22 O 0.7450(3) 0.8580(5) 0.5612(4) 0.057(2) Uani 1 1 d . . .
H22A H 0.7200 0.8976 0.5628 0.086 Uiso 1 1 d R . .
H22B H 0.7778 0.9059 0.5761 0.086 Uiso 1 1 d R . .
O23 O 1.0362(3) 0.4462(4) 0.5360(3) 0.0354(18) Uani 1 1 d . . .
H23 H 1.0699 0.4316 0.5765 0.053 Uiso 1 1 d R . .
N1 N 0.9420(3) 0.8001(6) 0.6602(4) 0.040(2) Uani 1 1 d . . .
N2 N 0.7535(4) 0.3667(6) 0.5714(4) 0.036(2) Uani 1 1 d . . .
N3 N 0.5834(4) 0.6515(6) 0.5226(4) 0.041(2) Uani 1 1 d . . .
N4 N 0.7736(4) 0.5461(6) 0.3924(4) 0.041(2) Uani 1 1 d . . .
N5 N 0.9829(4) 0.4353(6) 0.6656(5) 0.047(3) Uani 1 1 d . . .
N6 N 0.7851(3) 0.6439(6) 0.7106(4) 0.038(2) Uani 1 1 d . . .
N7 N 0.9556(4) 0.7786(5) 0.4744(4) 0.044(3) Uani 1 1 d . . .
C1 C 0.9872(4) 0.8346(7) 0.6569(5) 0.041(3) Uani 1 1 d . . .
C2 C 1.0246(5) 0.8915(9) 0.6974(6) 0.061(4) Uani 1 1 d . . .
H2A H 1.0564 0.9163 0.6940 0.074 Uiso 1 1 calc R . .
C3 C 1.0181(5) 0.9144(9) 0.7431(6) 0.065(4) Uani 1 1 d . . .
H3A H 1.0446 0.9543 0.7712 0.078 Uiso 1 1 calc R . .
C4 C 0.9696(5) 0.8755(9) 0.7462(6) 0.060(4) Uani 1 1 d . . .
H4A H 0.9626 0.8892 0.7767 0.071 Uiso 1 1 calc R . .
C5 C 0.9331(4) 0.8179(7) 0.7042(5) 0.040(3) Uani 1 1 d . . .
C6 C 0.9916(4) 0.8040(8) 0.6055(5) 0.052(3) Uani 1 1 d . . .
H6A H 0.9860 0.8601 0.5815 0.062 Uiso 1 1 calc R . .
H6B H 1.0299 0.7774 0.6158 0.062 Uiso 1 1 calc R . .
C7 C 0.8827(4) 0.7665(8) 0.7026(5) 0.042(3) Uani 1 1 d . . .
H7A H 0.8959 0.7128 0.7291 0.050 Uiso 1 1 calc R . .
H7B H 0.8605 0.8106 0.7139 0.050 Uiso 1 1 calc R . .
C8 C 0.7932(4) 0.2984(7) 0.5956(5) 0.038(3) Uani 1 1 d . . .
C9 C 0.7790(5) 0.2071(7) 0.6020(5) 0.044(3) Uani 1 1 d . . .
H9A H 0.8077 0.1612 0.6217 0.053 Uiso 1 1 calc R . .
C10 C 0.7215(5) 0.1828(7) 0.5790(5) 0.051(3) Uani 1 1 d . . .
H10A H 0.7101 0.1185 0.5793 0.062 Uiso 1 1 calc R . .
C11 C 0.6820(5) 0.2532(8) 0.5559(5) 0.048(3) Uani 1 1 d . . .
H11A H 0.6427 0.2386 0.5428 0.057 Uiso 1 1 calc R . .
C12 C 0.6979(5) 0.3451(7) 0.5512(5) 0.042(3) Uani 1 1 d . . .
C13 C 0.8543(4) 0.3316(7) 0.6132(5) 0.043(3) Uani 1 1 d . . .
H13A H 0.8771 0.3245 0.6535 0.052 Uiso 1 1 calc R . .
H13B H 0.8721 0.2920 0.5951 0.052 Uiso 1 1 calc R . .
C14 C 0.6588(4) 0.4269(7) 0.5257(5) 0.041(3) Uani 1 1 d . . .
H14A H 0.6325 0.4117 0.4870 0.049 Uiso 1 1 calc R . .
H14B H 0.6358 0.4384 0.5454 0.049 Uiso 1 1 calc R . .
C15 C 0.5865(4) 0.6874(7) 0.5695(6) 0.046(3) Uani 1 1 d . . .
C16 C 0.5375(5) 0.7052(9) 0.5755(6) 0.057(4) Uani 1 1 d . . .
H16A H 0.5397 0.7320 0.6083 0.068 Uiso 1 1 calc R . .
C17 C 0.4866(5) 0.6829(11) 0.5325(7) 0.076(5) Uani 1 1 d . . .
H17A H 0.4524 0.6953 0.5352 0.091 Uiso 1 1 calc R . .
C18 C 0.4833(5) 0.6424(11) 0.4846(7) 0.083(5) Uani 1 1 d . . .
H18A H 0.4478 0.6241 0.4553 0.100 Uiso 1 1 calc R . .
C19 C 0.5336(5) 0.6301(8) 0.4817(6) 0.049(3) Uani 1 1 d . . .
C20 C 0.6457(4) 0.7089(8) 0.6141(5) 0.045(3) Uani 1 1 d . . .
H20A H 0.6499 0.7782 0.6220 0.054 Uiso 1 1 calc R . .
H20B H 0.6525 0.6745 0.6482 0.054 Uiso 1 1 calc R . .
C21 C 0.5345(5) 0.5895(10) 0.4310(6) 0.062(4) Uani 1 1 d . . .
H21A H 0.5168 0.5253 0.4228 0.075 Uiso 1 1 calc R . .
H21B H 0.5132 0.6316 0.3990 0.075 Uiso 1 1 calc R . .
C22 C 0.7871(5) 0.4692(8) 0.3711(6) 0.044(3) Uani 1 1 d . . .
C23 C 0.7534(6) 0.4425(9) 0.3168(6) 0.059(4) Uani 1 1 d . . .
H23A H 0.7629 0.3879 0.3020 0.070 Uiso 1 1 calc R . .
C24 C 0.7069(6) 0.4956(10) 0.2853(6) 0.067(4) Uani 1 1 d . . .
H24A H 0.6837 0.4784 0.2481 0.081 Uiso 1 1 calc R . .
C25 C 0.6928(6) 0.5774(9) 0.3081(6) 0.060(4) Uani 1 1 d . . .
H25A H 0.6606 0.6158 0.2866 0.072 Uiso 1 1 calc R . .
C26 C 0.7274(5) 0.5982(7) 0.3617(5) 0.040(3) Uani 1 1 d . . .
C27 C 0.8389(5) 0.4144(8) 0.4113(6) 0.052(3) Uani 1 1 d . . .
H27A H 0.8269 0.3502 0.4174 0.063 Uiso 1 1 calc R . .
H27B H 0.8658 0.4059 0.3956 0.063 Uiso 1 1 calc R . .
C28 C 0.7158(5) 0.6767(8) 0.3926(5) 0.049(3) Uani 1 1 d . . .
H28A H 0.7162 0.7390 0.3757 0.059 Uiso 1 1 calc R . .
H28B H 0.6776 0.6677 0.3906 0.059 Uiso 1 1 calc R . .
C29 C 1.0007(6) 0.4849(10) 0.7114(7) 0.067(4) Uani 1 1 d . . .
C30 C 1.0373(7) 0.4418(12) 0.7596(7) 0.094(6) Uani 1 1 d . . .
H30A H 1.0501 0.4750 0.7934 0.113 Uiso 1 1 calc R . .
C31 C 1.0558(8) 0.3479(12) 0.7584(8) 0.105(7) Uani 1 1 d . . .
H31A H 1.0816 0.3180 0.7916 0.126 Uiso 1 1 calc R . .
C32 C 1.0374(6) 0.3003(11) 0.7111(6) 0.071(4) Uani 1 1 d . . .
H32A H 1.0490 0.2364 0.7100 0.085 Uiso 1 1 calc R . .
C33 C 1.0014(5) 0.3470(8) 0.6644(6) 0.050(3) Uani 1 1 d . . .
C34 C 0.9764(6) 0.5849(9) 0.7066(6) 0.066(4) Uani 1 1 d . . .
H34A H 0.9607 0.5935 0.7330 0.079 Uiso 1 1 calc R . .
H34B H 1.0066 0.6332 0.7145 0.079 Uiso 1 1 calc R . .
C35 C 0.9801(5) 0.3056(7) 0.6081(5) 0.051(4) Uani 1 1 d . . .
H35A H 1.0128 0.2932 0.6004 0.061 Uiso 1 1 calc R . .
H35B H 0.9611 0.2439 0.6065 0.061 Uiso 1 1 calc R . .
C36 C 0.7776(4) 0.7034(8) 0.7444(5) 0.041(3) Uani 1 1 d . . .
C37 C 0.7889(6) 0.6777(10) 0.7961(6) 0.062(4) Uani 1 1 d . . .
H37A H 0.7815 0.7209 0.8189 0.075 Uiso 1 1 calc R . .
C38 C 0.8112(7) 0.5880(12) 0.8155(7) 0.080(5) Uani 1 1 d . . .
H38A H 0.8197 0.5689 0.8517 0.096 Uiso 1 1 calc R . .
C39 C 0.8210(5) 0.5258(9) 0.7798(6) 0.056(3) Uani 1 1 d . . .
H39A H 0.8374 0.4645 0.7919 0.067 Uiso 1 1 calc R . .
C40 C 0.8060(5) 0.5562(8) 0.7272(5) 0.044(3) Uani 1 1 d . . .
C41 C 0.7550(5) 0.7992(8) 0.7217(5) 0.054(3) Uani 1 1 d . . .
H41A H 0.7157 0.8063 0.7171 0.065 Uiso 1 1 calc R . .
H41B H 0.7790 0.8495 0.7472 0.065 Uiso 1 1 calc R . .
C42 C 0.8124(5) 0.4976(8) 0.6848(5) 0.049(3) Uani 1 1 d . . .
H42A H 0.8532 0.4838 0.6967 0.059 Uiso 1 1 calc R . .
H42B H 0.7921 0.4361 0.6800 0.059 Uiso 1 1 calc R . .
C43 C 0.9051(5) 0.8135(7) 0.4394(5) 0.039(3) Uani 1 1 d . . .
C44 C 0.9023(5) 0.8981(8) 0.4116(6) 0.057(4) Uani 1 1 d . . .
H44A H 0.8669 0.9251 0.3865 0.069 Uiso 1 1 calc R . .
C45 C 0.9542(6) 0.9415(8) 0.4224(6) 0.062(4) Uani 1 1 d . . .
H45A H 0.9537 0.9982 0.4030 0.075 Uiso 1 1 calc R . .
C46 C 1.0051(5) 0.9062(7) 0.4591(6) 0.049(3) Uani 1 1 d . . .
H46A H 1.0396 0.9388 0.4672 0.059 Uiso 1 1 calc R . .
C47 C 1.0048(4) 0.8212(7) 0.4846(5) 0.040(3) Uani 1 1 d . . .
C48 C 0.8543(4) 0.7571(6) 0.4342(5) 0.039(3) Uani 1 1 d . . .
H48A H 0.8312 0.7959 0.4470 0.047 Uiso 1 1 calc R . .
H48B H 0.8301 0.7402 0.3952 0.047 Uiso 1 1 calc R . .
C49 C 1.0567(4) 0.7667(7) 0.5247(5) 0.047(3) Uani 1 1 d . . .
H49A H 1.0847 0.7613 0.5099 0.057 Uiso 1 1 calc R . .
H49B H 1.0750 0.8017 0.5600 0.057 Uiso 1 1 calc R . .
Cl1 Cl 0.8812(2) 1.0311(4) 0.5888(3) 0.0365(9) Uiso 0.50 1 d PD A 1
O24 O 0.8661(8) 1.1156(11) 0.5588(10) 0.079(2) Uani 0.50 1 d PD A 1
O25 O 0.8965(12) 0.9605(18) 0.5598(12) 0.079(2) Uani 0.50 1 d PD A 1
O26 O 0.8406(8) 0.9938(10) 0.6012(9) 0.079(2) Uani 0.50 1 d PD A 1
O27 O 0.9320(6) 1.0561(11) 0.6388(6) 0.079(2) Uani 0.50 1 d PD A 1
Cl1' Cl 0.8624(2) 1.0336(4) 0.5679(2) 0.0365(9) Uiso 0.50 1 d PD B 2
O24' O 0.8806(9) 1.1235(11) 0.5621(11) 0.079(2) Uani 0.50 1 d PD B 2
O25' O 0.8898(12) 0.9609(17) 0.5524(12) 0.079(2) Uani 0.50 1 d PD B 2
O26' O 0.8049(6) 1.0212(11) 0.5480(8) 0.079(2) Uani 0.50 1 d PD B 2
O27' O 0.8882(7) 1.0228(11) 0.6314(6) 0.079(2) Uani 0.50 1 d PD B 2
Cl2 Cl 0.63434(14) 0.4553(2) 0.66703(16) 0.0624(9) Uani 1 1 d D . .
O28 O 0.6790(5) 0.4179(9) 0.6574(5) 0.124(5) Uani 1 1 d D . .
O29 O 0.6607(5) 0.5245(7) 0.7103(4) 0.114(4) Uani 1 1 d D . .
O30 O 0.6114(4) 0.3824(7) 0.6853(4) 0.096(4) Uani 1 1 d D . .
O31 O 0.5927(4) 0.5010(7) 0.6175(4) 0.086(3) Uani 1 1 d D . .
Cl3 Cl 0.61281(16) 0.3887(3) 0.36415(17) 0.0694(10) Uani 1 1 d . . .
O32 O 0.5997(5) 0.3713(7) 0.3091(4) 0.095(4) Uani 1 1 d . C .
O33 O 0.6061(10) 0.5038(16) 0.3632(10) 0.097(3) Uani 0.50 1 d P C 3
O34 O 0.6737(10) 0.3879(17) 0.4006(11) 0.097(3) Uani 0.50 1 d P C 3
O35 O 0.5688(10) 0.3686(17) 0.3791(10) 0.097(3) Uani 0.50 1 d P C 3
O33' O 0.5675(10) 0.4526(17) 0.3597(10) 0.097(3) Uani 0.50 1 d P C 4
O34' O 0.6544(11) 0.4467(17) 0.3962(11) 0.097(3) Uani 0.50 1 d P C 4
O35' O 0.6045(10) 0.3063(16) 0.3909(10) 0.097(3) Uani 0.50 1 d P C 4
Cl4 Cl 0.8525(4) 1.3369(6) 0.2547(4) 0.101(2) Uani 0.50 1 d PD D 5
O36 O 0.8406(11) 1.4331(12) 0.2394(11) 0.159(4) Uani 0.50 1 d PD D 5
O37 O 0.8808(10) 1.2942(19) 0.2277(11) 0.159(4) Uani 0.50 1 d PD D 5
O38 O 0.8839(10) 1.338(2) 0.3101(7) 0.159(4) Uani 0.50 1 d PD D 5
O39 O 0.7933(8) 1.3013(18) 0.2291(11) 0.159(4) Uani 0.50 1 d PD D 5
N11 N 0.782(2) 1.141(2) 0.3911(14) 0.159(6) Uani 0.50 1 d PD E 5
C56 C 0.7712(18) 1.177(2) 0.4236(15) 0.111(5) Uani 0.50 1 d PD E 5
C57 C 0.7590(13) 1.224(2) 0.4605(13) 0.093(4) Uani 0.50 1 d PD E 5
H57A H 0.7626 1.1805 0.4899 0.140 Uiso 0.50 1 calc PR E 5
H57B H 0.7200 1.2491 0.4420 0.140 Uiso 0.50 1 calc PR E 5
H57C H 0.7857 1.2776 0.4763 0.140 Uiso 0.50 1 calc PR E 5
Cl4' Cl 0.8239(4) 1.1349(6) 0.3449(4) 0.101(2) Uani 0.50 1 d PD F 6
O36' O 0.8058(11) 1.2285(12) 0.3342(11) 0.159(4) Uani 0.50 1 d PD F 6
O37' O 0.8692(9) 1.1126(19) 0.3383(12) 0.159(4) Uani 0.50 1 d PD F 6
O38' O 0.8301(11) 1.1188(19) 0.3989(8) 0.159(4) Uani 0.50 1 d PD F 6
O39' O 0.7738(9) 1.0735(18) 0.3079(11) 0.159(4) Uani 0.50 1 d PD F 6
Cl5 Cl 0.5996(4) 0.9642(6) 0.5450(4) 0.0923(19) Uani 0.50 1 d PD G 7
O40 O 0.6553(6) 0.9434(14) 0.5685(9) 0.111(3) Uani 0.50 1 d PD G 7
O41 O 0.5903(9) 1.0637(10) 0.5348(10) 0.111(3) Uani 0.50 1 d PD G 7
O42 O 0.5669(8) 0.9115(13) 0.4996(7) 0.111(3) Uani 0.50 1 d PD G 7
O43 O 0.5783(9) 0.9401(14) 0.5870(8) 0.111(3) Uani 0.50 1 d PD G 7
N12 N 0.5375(15) 0.814(3) 0.3761(15) 0.159(6) Uani 0.50 1 d PD H 7
C58 C 0.4885(15) 0.841(3) 0.3588(14) 0.111(5) Uani 0.50 1 d PD H 7
C59 C 0.4506(12) 0.845(2) 0.3811(14) 0.093(4) Uani 0.50 1 d PD H 7
H59A H 0.4295 0.7845 0.3737 0.140 Uiso 0.50 1 calc PR H 7
H59B H 0.4239 0.8977 0.3645 0.140 Uiso 0.50 1 calc PR H 7
H59C H 0.4717 0.8547 0.4209 0.140 Uiso 0.50 1 calc PR H 7
Cl5' Cl 0.5765(3) 0.8243(6) 0.3480(4) 0.0923(19) Uani 0.50 1 d PD I 8
O40' O 0.5797(9) 0.7398(12) 0.3722(9) 0.111(3) Uani 0.50 1 d PD I 8
O41' O 0.5199(7) 0.8621(14) 0.3223(9) 0.111(3) Uani 0.50 1 d PD I 8
O42' O 0.6184(8) 0.8850(13) 0.3836(8) 0.111(3) Uani 0.50 1 d PD I 8
O43' O 0.5935(9) 0.8071(15) 0.3015(8) 0.111(3) Uani 0.50 1 d PD I 8
O44 O 0.7412(8) 1.4335(11) 0.1327(10) 0.088(7) Uani 0.50 1 d P . .
O45 O 0.8031(4) 0.9808(6) 0.6775(4) 0.076(3) Uani 1 1 d . . .
N8 N 1.1156(6) 0.3993(10) 0.6491(6) 0.081(4) Uani 1 1 d D . .
C50 C 1.1501(8) 0.3679(14) 0.6899(8) 0.102(7) Uani 1 1 d D . .
C51 C 1.1911(10) 0.335(3) 0.7410(9) 0.27(2) Uani 1 1 d D . .
H51A H 1.1926 0.3782 0.7699 0.411 Uiso 1 1 calc R . .
H51B H 1.2285 0.3334 0.7413 0.411 Uiso 1 1 calc R . .
H51C H 1.1810 0.2707 0.7476 0.411 Uiso 1 1 calc R . .
N9 N 0.8804(9) 1.2861(13) 0.7663(8) 0.159(6) Uani 1 1 d D . .
C52 C 0.9064(9) 1.2218(12) 0.7619(9) 0.111(5) Uani 1 1 d D . .
C53 C 0.9393(7) 1.1467(11) 0.7595(7) 0.093(4) Uani 1 1 d D . .
H53A H 0.9595 1.1661 0.7385 0.140 Uiso 1 1 calc R . .
H53B H 0.9147 1.0919 0.7415 0.140 Uiso 1 1 calc R . .
H53C H 0.9670 1.1288 0.7968 0.140 Uiso 1 1 calc R . .
N10 N 0.6481(15) 1.026(3) 0.4379(15) 0.159(6) Uani 0.50 1 d PD . .
C54 C 0.6046(13) 1.068(2) 0.4230(16) 0.111(5) Uani 0.50 1 d PD . .
C55 C 0.5466(12) 1.090(2) 0.4038(14) 0.093(4) Uani 0.50 1 d PD . .
H55A H 0.5235 1.0358 0.3822 0.140 Uiso 0.50 1 calc PR . .
H55B H 0.5371 1.1469 0.3805 0.140 Uiso 0.50 1 calc PR . .
H55C H 0.5387 1.1015 0.4350 0.140 Uiso 0.50 1 calc PR . .

loop_
_atom_site_aniso_label
_atom_site_aniso_U_11
_atom_site_aniso_U_22
_atom_site_aniso_U_33
_atom_site_aniso_U_23
_atom_site_aniso_U_13
_atom_site_aniso_U_12
Fe1 0.0398(9) 0.0190(7) 0.0737(13) -0.0011(7) 0.0462(10) -0.0010(6)
Fe2 0.0363(9) 0.0227(7) 0.0683(12) 0.0037(7) 0.0418(9) 0.0022(6)
Fe3 0.0396(9) 0.0189(7) 0.0745(13) 0.0001(7) 0.0462(9) -0.0005(6)
Fe4 0.0357(8) 0.0230(7) 0.0639(12) -0.0022(7) 0.0391(9) -0.0008(6)
Fe5 0.0383(9) 0.0209(7) 0.0634(12) 0.0018(7) 0.0402(9) -0.0002(6)
Fe6 0.0402(9) 0.0234(8) 0.0740(13) 0.0024(8) 0.0439(10) 0.0022(6)
Fe7 0.0352(8) 0.0288(8) 0.0641(12) -0.0034(8) 0.0392(9) 0.0000(6)
Fe8 0.0362(8) 0.0206(7) 0.0633(12) 0.0021(7) 0.0393(9) 0.0005(6)
Fe9 0.0357(9) 0.0287(8) 0.0700(13) -0.0004(8) 0.0395(9) 0.0018(6)
O1 0.036(4) 0.019(3) 0.064(5) 0.000(3) 0.038(4) 0.000(3)
O2 0.038(4) 0.022(3) 0.061(5) -0.003(3) 0.036(4) -0.001(3)
O3 0.044(4) 0.026(3) 0.058(5) 0.003(3) 0.045(4) 0.002(3)
O4 0.043(4) 0.026(4) 0.072(6) -0.007(4) 0.046(4) -0.007(3)
O5 0.036(4) 0.034(4) 0.064(6) -0.018(4) 0.041(4) -0.013(3)
O6 0.044(4) 0.019(3) 0.072(6) -0.001(3) 0.046(4) -0.003(3)
O7 0.033(4) 0.023(3) 0.070(6) -0.001(4) 0.038(4) -0.003(3)
O8 0.030(4) 0.039(4) 0.067(6) -0.005(4) 0.034(4) 0.003(3)
O9 0.044(5) 0.046(5) 0.083(7) -0.006(4) 0.040(5) 0.001(4)
O10 0.039(4) 0.025(4) 0.061(6) -0.001(4) 0.033(4) -0.001(3)
O11 0.043(4) 0.025(4) 0.067(6) 0.001(4) 0.042(5) -0.003(3)
O12 0.039(4) 0.030(4) 0.059(6) -0.001(4) 0.032(5) -0.002(3)
O13 0.047(4) 0.023(4) 0.081(6) 0.006(4) 0.055(5) 0.008(3)
O14 0.053(5) 0.035(4) 0.083(7) -0.004(4) 0.051(5) 0.006(3)
O15 0.039(4) 0.029(4) 0.054(5) 0.006(4) 0.033(4) 0.005(3)
O16 0.041(4) 0.020(3) 0.070(6) 0.001(3) 0.044(4) -0.001(3)
O17 0.042(4) 0.020(3) 0.072(6) -0.007(3) 0.047(4) -0.003(3)
O18 0.040(4) 0.022(3) 0.057(5) -0.008(3) 0.037(4) -0.006(3)
O19 0.043(4) 0.014(3) 0.073(6) 0.006(3) 0.045(4) 0.002(3)
O20 0.043(4) 0.042(4) 0.065(6) 0.006(4) 0.038(4) 0.007(3)
O21 0.066(6) 0.032(4) 0.131(9) 0.009(5) 0.071(6) 0.008(4)
O22 0.054(5) 0.040(4) 0.105(7) -0.019(5) 0.061(5) -0.005(4)
O23 0.039(4) 0.020(3) 0.069(6) -0.004(3) 0.044(4) -0.004(3)
N1 0.040(5) 0.031(5) 0.068(7) -0.007(5) 0.041(5) -0.006(4)
N2 0.042(5) 0.029(5) 0.059(7) -0.004(4) 0.041(5) -0.003(4)
N3 0.029(5) 0.036(5) 0.067(8) -0.010(5) 0.029(6) -0.003(4)
N4 0.047(6) 0.028(5) 0.069(7) 0.005(5) 0.045(6) 0.000(4)
N5 0.053(6) 0.038(5) 0.074(8) 0.015(5) 0.050(6) 0.014(5)
N6 0.038(5) 0.037(5) 0.060(7) 0.001(5) 0.039(5) -0.005(4)
N7 0.063(6) 0.020(4) 0.085(8) 0.003(5) 0.065(7) 0.005(4)
C1 0.035(6) 0.037(6) 0.063(9) -0.012(6) 0.033(7) -0.010(5)
C2 0.045(7) 0.076(9) 0.086(11) -0.015(8) 0.049(8) -0.018(7)
C3 0.058(8) 0.075(9) 0.082(11) -0.026(8) 0.050(9) -0.021(7)
C4 0.059(8) 0.069(9) 0.074(10) -0.018(8) 0.050(8) -0.022(7)
C5 0.034(6) 0.038(6) 0.056(8) -0.007(6) 0.028(7) -0.008(5)
C6 0.037(6) 0.038(6) 0.100(11) -0.017(7) 0.049(7) -0.018(5)
C7 0.036(6) 0.042(6) 0.058(9) -0.007(6) 0.031(7) -0.004(5)
C8 0.045(7) 0.028(6) 0.063(8) 0.000(5) 0.044(7) 0.002(5)
C9 0.045(7) 0.031(6) 0.078(9) 0.010(6) 0.048(7) -0.002(5)
C10 0.082(9) 0.024(6) 0.083(10) -0.007(6) 0.068(9) -0.015(6)
C11 0.058(7) 0.039(7) 0.075(10) -0.013(6) 0.055(8) -0.016(6)
C12 0.054(7) 0.030(6) 0.065(9) -0.001(6) 0.048(7) -0.008(5)
C13 0.037(6) 0.026(6) 0.082(10) 0.008(6) 0.041(7) 0.006(5)
C14 0.032(6) 0.029(6) 0.078(9) 0.001(6) 0.040(7) -0.009(5)
C15 0.037(7) 0.037(6) 0.083(10) -0.007(6) 0.044(7) -0.003(5)
C16 0.041(7) 0.069(8) 0.079(10) -0.013(7) 0.044(8) 0.000(6)
C17 0.034(8) 0.109(12) 0.100(13) -0.014(10) 0.044(9) 0.003(7)
C18 0.037(8) 0.108(12) 0.119(14) -0.031(11) 0.049(9) -0.008(7)
C19 0.039(7) 0.047(7) 0.068(10) -0.007(7) 0.032(7) 0.001(6)
C20 0.045(7) 0.038(6) 0.076(9) -0.010(6) 0.049(7) -0.005(5)
C21 0.038(7) 0.081(9) 0.074(10) 0.005(8) 0.030(8) 0.007(6)
C22 0.042(7) 0.036(6) 0.069(10) -0.001(6) 0.038(8) -0.005(5)
C23 0.053(8) 0.062(8) 0.073(11) 0.002(8) 0.040(9) 0.015(7)
C24 0.068(10) 0.074(10) 0.055(10) -0.018(8) 0.024(9) -0.001(8)
C25 0.055(8) 0.061(9) 0.076(12) 0.013(8) 0.041(9) 0.006(7)
C26 0.045(7) 0.038(6) 0.049(9) 0.007(6) 0.033(7) -0.004(5)
C27 0.032(6) 0.045(7) 0.078(10) -0.013(7) 0.024(7) -0.002(5)
C28 0.050(7) 0.045(7) 0.063(10) 0.006(6) 0.036(8) 0.011(6)
C29 0.076(10) 0.070(9) 0.062(11) 0.025(9) 0.039(9) 0.030(8)
C30 0.115(14) 0.105(13) 0.080(13) 0.025(10) 0.059(12) 0.055(11)
C31 0.122(15) 0.103(13) 0.119(17) 0.068(13) 0.080(14) 0.083(12)
C32 0.091(11) 0.078(10) 0.066(11) 0.027(9) 0.056(10) 0.047(9)
C33 0.060(8) 0.047(7) 0.070(10) 0.015(7) 0.052(8) 0.020(6)
C34 0.071(9) 0.060(9) 0.063(11) -0.002(7) 0.027(9) 0.031(7)
C35 0.060(8) 0.029(6) 0.100(11) 0.013(7) 0.068(8) 0.010(5)
C36 0.039(7) 0.051(7) 0.049(8) -0.008(6) 0.033(7) -0.005(5)
C37 0.073(9) 0.062(9) 0.075(11) -0.009(8) 0.053(9) 0.001(7)
C38 0.098(12) 0.096(12) 0.073(11) -0.012(10) 0.063(11) -0.021(10)
C39 0.069(9) 0.048(7) 0.062(10) 0.008(7) 0.041(8) 0.001(6)
C40 0.047(7) 0.042(7) 0.064(9) -0.012(6) 0.043(7) -0.008(5)
C41 0.062(8) 0.051(7) 0.076(10) -0.016(7) 0.055(8) -0.007(6)
C42 0.043(7) 0.045(7) 0.072(10) 0.000(7) 0.037(7) -0.002(6)
C43 0.056(7) 0.018(5) 0.071(9) 0.004(5) 0.053(7) 0.006(5)
C44 0.064(8) 0.034(6) 0.106(12) 0.009(7) 0.066(9) 0.001(6)
C45 0.100(11) 0.025(6) 0.106(12) 0.011(7) 0.086(11) -0.002(7)
C46 0.061(8) 0.026(6) 0.089(11) -0.004(6) 0.059(8) 0.000(6)
C47 0.049(7) 0.025(6) 0.072(9) -0.004(5) 0.052(7) -0.003(5)
C48 0.052(7) 0.021(5) 0.059(8) 0.012(5) 0.038(7) 0.006(5)
C49 0.054(7) 0.021(5) 0.100(11) -0.009(6) 0.065(8) -0.007(5)
O24 0.100(6) 0.037(3) 0.152(6) -0.003(3) 0.103(6) -0.003(3)
O25 0.100(6) 0.037(3) 0.152(6) -0.003(3) 0.103(6) -0.003(3)
O26 0.100(6) 0.037(3) 0.152(6) -0.003(3) 0.103(6) -0.003(3)
O27 0.100(6) 0.037(3) 0.152(6) -0.003(3) 0.103(6) -0.003(3)
O24' 0.100(6) 0.037(3) 0.152(6) -0.003(3) 0.103(6) -0.003(3)
O25' 0.100(6) 0.037(3) 0.152(6) -0.003(3) 0.103(6) -0.003(3)
O26' 0.100(6) 0.037(3) 0.152(6) -0.003(3) 0.103(6) -0.003(3)
O27' 0.100(6) 0.037(3) 0.152(6) -0.003(3) 0.103(6) -0.003(3)
Cl2 0.055(2) 0.067(2) 0.078(3) 0.011(2) 0.041(2) 0.0020(17)
O28 0.113(9) 0.166(12) 0.141(11) 0.055(9) 0.101(9) 0.062(9)
O29 0.153(12) 0.080(8) 0.102(10) -0.017(7) 0.053(9) -0.026(8)
O30 0.077(7) 0.109(8) 0.115(9) 0.041(7) 0.055(7) -0.020(6)
O31 0.070(6) 0.089(7) 0.093(8) 0.027(6) 0.031(7) 0.002(6)
Cl3 0.064(2) 0.069(2) 0.074(3) -0.003(2) 0.031(2) 0.0036(18)
O32 0.129(9) 0.095(8) 0.069(8) -0.032(6) 0.051(7) -0.035(7)
O33 0.102(9) 0.090(9) 0.112(8) -0.013(7) 0.059(7) -0.024(6)
O34 0.102(9) 0.090(9) 0.112(8) -0.013(7) 0.059(7) -0.024(6)
O35 0.102(9) 0.090(9) 0.112(8) -0.013(7) 0.059(7) -0.024(6)
O33' 0.102(9) 0.090(9) 0.112(8) -0.013(7) 0.059(7) -0.024(6)
O34' 0.102(9) 0.090(9) 0.112(8) -0.013(7) 0.059(7) -0.024(6)
O35' 0.102(9) 0.090(9) 0.112(8) -0.013(7) 0.059(7) -0.024(6)
Cl4 0.103(5) 0.089(4) 0.121(6) -0.035(4) 0.059(5) -0.003(4)
O36 0.154(9) 0.172(10) 0.199(12) -0.071(9) 0.121(10) -0.011(8)
O37 0.154(9) 0.172(10) 0.199(12) -0.071(9) 0.121(10) -0.011(8)
O38 0.154(9) 0.172(10) 0.199(12) -0.071(9) 0.121(10) -0.011(8)
O39 0.154(9) 0.172(10) 0.199(12) -0.071(9) 0.121(10) -0.011(8)
N11 0.243(18) 0.137(12) 0.153(13) 0.061(10) 0.138(13) 0.065(12)
C56 0.158(14) 0.084(10) 0.127(13) 0.011(9) 0.096(12) 0.002(9)
C57 0.093(9) 0.085(8) 0.117(11) 0.011(8) 0.060(9) 0.039(7)
Cl4' 0.103(5) 0.089(4) 0.121(6) -0.035(4) 0.059(5) -0.003(4)
O36' 0.154(9) 0.172(10) 0.199(12) -0.071(9) 0.121(10) -0.011(8)
O37' 0.154(9) 0.172(10) 0.199(12) -0.071(9) 0.121(10) -0.011(8)
O38' 0.154(9) 0.172(10) 0.199(12) -0.071(9) 0.121(10) -0.011(8)
O39' 0.154(9) 0.172(10) 0.199(12) -0.071(9) 0.121(10) -0.011(8)
Cl5 0.077(4) 0.067(4) 0.118(6) -0.003(4) 0.032(4) 0.000(3)
O40 0.113(7) 0.087(6) 0.138(8) 0.023(6) 0.060(7) 0.020(5)
O41 0.113(7) 0.087(6) 0.138(8) 0.023(6) 0.060(7) 0.020(5)
O42 0.113(7) 0.087(6) 0.138(8) 0.023(6) 0.060(7) 0.020(5)
O43 0.113(7) 0.087(6) 0.138(8) 0.023(6) 0.060(7) 0.020(5)
N12 0.243(18) 0.137(12) 0.153(13) 0.061(10) 0.138(13) 0.065(12)
C58 0.158(14) 0.084(10) 0.127(13) 0.011(9) 0.096(12) 0.002(9)
C59 0.093(9) 0.085(8) 0.117(11) 0.011(8) 0.060(9) 0.039(7)
Cl5' 0.077(4) 0.067(4) 0.118(6) -0.003(4) 0.032(4) 0.000(3)
O40' 0.113(7) 0.087(6) 0.138(8) 0.023(6) 0.060(7) 0.020(5)
O41' 0.113(7) 0.087(6) 0.138(8) 0.023(6) 0.060(7) 0.020(5)
O42' 0.113(7) 0.087(6) 0.138(8) 0.023(6) 0.060(7) 0.020(5)
O43' 0.113(7) 0.087(6) 0.138(8) 0.023(6) 0.060(7) 0.020(5)
O44 0.094(14) 0.047(10) 0.19(2) -0.001(12) 0.123(16) -0.004(9)
O45 0.081(7) 0.059(6) 0.097(8) -0.012(5) 0.049(6) -0.015(5)
N8 0.073(9) 0.113(11) 0.076(11) -0.004(9) 0.050(9) -0.030(8)
C50 0.117(17) 0.123(16) 0.117(18) 0.000(14) 0.098(16) 0.016(13)
C51 0.16(2) 0.58(7) 0.11(2) 0.16(3) 0.075(19) 0.17(3)
N9 0.243(18) 0.137(12) 0.153(13) 0.061(10) 0.138(13) 0.065(12)
C52 0.158(14) 0.084(10) 0.127(13) 0.011(9) 0.096(12) 0.002(9)
C53 0.093(9) 0.085(8) 0.117(11) 0.011(8) 0.060(9) 0.039(7)
N10 0.243(18) 0.137(12) 0.153(13) 0.061(10) 0.138(13) 0.065(12)
C54 0.158(14) 0.084(10) 0.127(13) 0.011(9) 0.096(12) 0.002(9)
C55 0.093(9) 0.085(8) 0.117(11) 0.011(8) 0.060(9) 0.039(7)

loop_
_atom_type_symbol
_atom_type_description
_atom_type_scat_dispersion_real
_atom_type_scat_dispersion_imag
_atom_type_scat_source
C C 0.0033 0.0016 'International Tables Vol C Tables 4.2.6.8 and 6.1.1.4'
H H 0.0000 0.0000 'International Tables Vol C Tables 4.2.6.8 and 6.1.1.4'
N N 0.0061 0.0033 'International Tables Vol C Tables 4.2.6.8 and 6.1.1.4'
O O 0.0106 0.0060 'International Tables Vol C Tables 4.2.6.8 and 6.1.1.4'
Cl Cl 0.1484 0.1585 'International Tables Vol C Tables 4.2.6.8 and 6.1.1.4'
Fe Fe 0.3463 0.8444 'International Tables Vol C Tables 4.2.6.8 and 6.1.1.4'

loop_
_geom_angle_atom_site_label_1
_geom_angle_atom_site_label_2
_geom_angle_atom_site_label_3
_geom_angle
_geom_angle_site_symmetry_1
_geom_angle_site_symmetry_3
O3 Fe1 O10 88.4(3) . .
O3 Fe1 O13 80.8(3) . .
O10 Fe1 O13 94.5(3) . .
O3 Fe1 O17 172.2(3) . 3_766
O10 Fe1 O17 99.4(3) . 3_766
O13 Fe1 O17 99.0(3) . 3_766
O3 Fe1 O23 91.5(3) . .
O10 Fe1 O23 161.6(3) . .
O13 Fe1 O23 103.7(3) . .
O17 Fe1 O23 80.9(3) 3_766 .
O3 Fe1 O23 79.7(3) . 3_766
O10 Fe1 O23 87.2(3) . 3_766
O13 Fe1 O23 160.4(3) . 3_766
O17 Fe1 O23 100.1(3) 3_766 3_766
O23 Fe1 O23 74.6(3) . 3_766
O3 Fe2 O6 148.2(3) . .
O3 Fe2 O12 102.9(3) . .
O6 Fe2 O12 100.8(3) . .
O3 Fe2 O1 86.3(3) . .
O6 Fe2 O1 78.1(3) . .
O12 Fe2 O1 78.1(3) . .
O3 Fe2 N5 107.1(3) . .
O6 Fe2 N5 98.6(3) . .
O12 Fe2 N5 77.0(4) . .
O1 Fe2 N5 153.8(3) . .
O3 Fe2 O13 77.9(3) . .
O6 Fe2 O13 90.9(2) . .
O12 Fe2 O13 151.9(3) . .
O1 Fe2 O13 129.6(3) . .
N5 Fe2 O13 76.0(4) . .
O3 Fe3 O4 90.4(3) . .
O3 Fe3 O16 97.9(3) . .
O4 Fe3 O16 93.6(3) . .
O3 Fe3 O17 107.0(3) . .
O4 Fe3 O17 104.7(3) . .
O16 Fe3 O17 148.6(3) . .
O3 Fe3 N7 175.0(4) . .
O4 Fe3 N7 92.7(3) . .
O16 Fe3 N7 77.9(3) . .
O17 Fe3 N7 76.0(3) . .
O3 Fe3 O23 79.9(3) . 3_766
O4 Fe3 O23 170.2(3) . 3_766
O16 Fe3 O23 89.1(3) . 3_766
O17 Fe3 O23 77.1(2) . 3_766
N7 Fe3 O23 97.1(3) . 3_766
O19 Fe4 O1 89.5(3) . .
O19 Fe4 O12 168.3(3) . .
O1 Fe4 O12 79.4(3) . .
O19 Fe4 O4 91.2(3) . .
O1 Fe4 O4 101.3(3) . .
O12 Fe4 O4 94.6(3) . .
O19 Fe4 O5 89.4(3) . .
O1 Fe4 O5 108.6(3) . .
O12 Fe4 O5 90.6(3) . .
O4 Fe4 O5 150.0(3) . .
O19 Fe4 N1 103.1(3) . .
O1 Fe4 N1 166.9(3) . .
O12 Fe4 N1 88.3(3) . .
O4 Fe4 N1 75.2(3) . .
O5 Fe4 N1 75.5(3) . .
O1 Fe5 O16 96.2(3) . .
O1 Fe5 O18 80.5(3) . .
O16 Fe5 O18 176.4(3) . .
O1 Fe5 O11 99.5(3) . .
O16 Fe5 O11 89.2(2) . .
O18 Fe5 O11 90.0(3) . .
O1 Fe5 N4 166.3(3) . .
O16 Fe5 N4 96.8(3) . .
O18 Fe5 N4 86.4(3) . .
O11 Fe5 N4 76.4(3) . .
O1 Fe5 O10 106.8(3) . .
O16 Fe5 O10 91.2(2) . .
O18 Fe5 O10 91.1(2) . .
O11 Fe5 O10 153.5(3) . .
N4 Fe5 O10 77.3(3) . .
O2 Fe6 O19 94.8(3) . .
O2 Fe6 O11 96.6(3) . .
O19 Fe6 O11 93.9(3) . .
O2 Fe6 O20 81.7(3) . .
O19 Fe6 O20 169.4(3) . .
O11 Fe6 O20 96.4(3) . .
O2 Fe6 O21 168.4(3) . .
O19 Fe6 O21 93.8(3) . .
O11 Fe6 O21 90.7(3) . .
O20 Fe6 O21 88.5(3) . .
O2 Fe6 O22 88.1(3) . .
O19 Fe6 O22 84.1(3) . .
O11 Fe6 O22 175.0(3) . .
O20 Fe6 O22 85.8(3) . .
O21 Fe6 O22 84.9(3) . .
O5 Fe7 O15 95.3(3) . .
O5 Fe7 O8 160.6(3) . .
O15 Fe7 O8 101.4(3) . .
O5 Fe7 O2 93.8(3) . .
O15 Fe7 O2 78.8(3) . .
O8 Fe7 O2 79.9(3) . .
O5 Fe7 N6 96.6(3) . .
O15 Fe7 N6 75.7(3) . .
O8 Fe7 N6 97.1(3) . .
O2 Fe7 N6 153.2(3) . .
O5 Fe7 O14 89.3(3) . .
O15 Fe7 O14 148.1(3) . .
O8 Fe7 O14 81.8(3) . .
O2 Fe7 O14 132.5(3) . .
N6 Fe7 O14 72.4(3) . .
O18 Fe8 O15 175.1(3) . .
O18 Fe8 O6 93.6(3) . .
O15 Fe8 O6 89.7(3) . .
O18 Fe8 O7 87.2(3) . .
O15 Fe8 O7 92.0(3) . .
O6 Fe8 O7 145.8(2) . .
O18 Fe8 O2 100.9(3) . .
O15 Fe8 O2 74.3(3) . .
O6 Fe8 O2 140.2(3) . .
O7 Fe8 O2 72.4(2) . .
O18 Fe8 N2 93.3(3) . .
O15 Fe8 N2 91.1(3) . .
O6 Fe8 N2 73.9(3) . .
O7 Fe8 N2 72.0(3) . .
O2 Fe8 N2 140.8(3) . .
O18 Fe8 O1 75.3(3) . .
O15 Fe8 O1 102.5(3) . .
O6 Fe8 O1 71.8(2) . .
O7 Fe8 O1 140.4(3) . .
O2 Fe8 O1 76.4(2) . .
N2 Fe8 O1 142.8(3) . .
O7 Fe9 O20 131.0(3) . .
O7 Fe9 O8 102.9(3) . .
O20 Fe9 O8 109.8(3) . .
O7 Fe9 N3 114.9(3) . .
O20 Fe9 N3 107.5(3) . .
O8 Fe9 N3 76.9(3) . .
O7 Fe9 O2 76.7(2) . .
O20 Fe9 O2 77.4(3) . .
O8 Fe9 O2 75.4(3) . .
N3 Fe9 O2 151.7(3) . .
O7 Fe9 O9 84.8(3) . .
O20 Fe9 O9 86.2(3) . .
O8 Fe9 O9 147.9(3) . .
N3 Fe9 O9 71.7(3) . .
O2 Fe9 O9 136.4(3) . .
Fe5 O1 Fe4 128.7(3) . .
Fe5 O1 Fe2 110.5(3) . .
Fe4 O1 Fe2 96.9(3) . .
Fe5 O1 Fe8 96.1(3) . .
Fe4 O1 Fe8 121.9(3) . .
Fe2 O1 Fe8 99.2(3) . .
Fe6 O2 Fe7 120.6(3) . .
Fe6 O2 Fe9 97.0(3) . .
Fe7 O2 Fe9 98.8(3) . .
Fe6 O2 Fe8 132.8(3) . .
Fe7 O2 Fe8 99.8(3) . .
Fe9 O2 Fe8 100.0(2) . .
Fe3 O3 Fe2 141.7(3) . .
Fe3 O3 Fe1 108.5(3) . .
Fe2 O3 Fe1 103.0(3) . .
C6 O4 Fe3 119.5(6) . .
C6 O4 Fe4 120.3(6) . .
Fe3 O4 Fe4 119.9(3) . .
C7 O5 Fe7 121.5(5) . .
C7 O5 Fe4 115.5(5) . .
Fe7 O5 Fe4 121.7(4) . .
C13 O6 Fe2 124.5(5) . .
C13 O6 Fe8 123.6(5) . .
Fe2 O6 Fe8 110.8(3) . .
C14 O7 Fe9 125.0(5) . .
C14 O7 Fe8 122.5(6) . .
Fe9 O7 Fe8 110.9(3) . .
C20 O8 Fe7 132.1(7) . .
C20 O8 Fe9 122.0(6) . .
Fe7 O8 Fe9 105.3(3) . .
C21 O9 Fe9 121.5(7) . .
C21 O9 H9 101.5 . .
Fe9 O9 H9 136.2 . .
C27 O10 Fe1 117.7(6) . .
C27 O10 Fe5 116.4(6) . .
Fe1 O10 Fe5 124.3(4) . .
C28 O11 Fe6 121.5(6) . .
C28 O11 Fe5 118.8(6) . .
Fe6 O11 Fe5 119.1(4) . .
C34 O12 Fe2 121.9(6) . .
C34 O12 Fe4 138.1(7) . .
Fe2 O12 Fe4 97.7(4) . .
C35 O13 Fe1 129.0(5) . .
C35 O13 Fe2 115.8(6) . .
Fe1 O13 Fe2 93.0(3) . .
C41 O14 Fe7 119.7(6) . .
C41 O14 H14 100.8 . .
Fe7 O14 H14 131.3 . .
C42 O15 Fe7 122.0(6) . .
C42 O15 Fe8 130.7(6) . .
Fe7 O15 Fe8 106.9(3) . .
C48 O16 Fe3 118.8(6) . .
C48 O16 Fe5 124.3(6) . .
Fe3 O16 Fe5 115.7(3) . .
C49 O17 Fe1 119.3(6) . 3_766
C49 O17 Fe3 115.8(5) . .
Fe1 O17 Fe3 102.2(3) 3_766 .
Fe8 O18 Fe5 105.5(3) . .
Fe8 O18 H18 121.3 . .
Fe5 O18 H18 116.7 . .
Fe6 O19 Fe4 123.7(3) . .
Fe6 O19 H19 119.8 . .
Fe4 O19 H19 115.4 . .
Fe9 O20 Fe6 103.9(3) . .
Fe9 O20 H20 120.9 . .
Fe6 O20 H20 131.8 . .
Fe6 O21 H21C 116.5 . .
Fe6 O21 H21D 106.6 . .
H21C O21 H21D 118.9 . .
Fe6 O22 H22A 138.4 . .
Fe6 O22 H22B 113.0 . .
H22A O22 H22B 94.9 . .
Fe1 O23 Fe1 105.4(3) . 3_766
Fe1 O23 Fe3 98.3(3) . 3_766
Fe1 O23 Fe3 91.5(3) 3_766 3_766
Fe1 O23 H23 129.6 . .
Fe1 O23 H23 116.6 3_766 .
Fe3 O23 H23 106.8 3_766 .
C1 N1 C5 121.2(10) . .
C1 N1 Fe4 120.1(7) . .
C5 N1 Fe4 118.3(6) . .
C12 N2 C8 120.1(8) . .
C12 N2 Fe8 120.7(7) . .
C8 N2 Fe8 119.2(6) . .
C19 N3 C15 120.2(9) . .
C19 N3 Fe9 123.6(8) . .
C15 N3 Fe9 116.2(7) . .
C26 N4 C22 120.6(11) . .
C26 N4 Fe5 120.4(8) . .
C22 N4 Fe5 118.7(8) . .
C29 N5 C33 122.3(12) . .
C29 N5 Fe2 116.8(8) . .
C33 N5 Fe2 120.6(9) . .
C36 N6 C40 120.7(10) . .
C36 N6 Fe7 122.4(8) . .
C40 N6 Fe7 116.8(7) . .
C43 N7 C47 123.0(9) . .
C43 N7 Fe3 117.3(6) . .
C47 N7 Fe3 119.5(8) . .
N1 C1 C2 120.0(10) . .
N1 C1 C6 114.0(9) . .
C2 C1 C6 126.0(9) . .
C1 C2 C3 122.5(11) . .
C1 C2 H2A 118.8 . .
C3 C2 H2A 118.8 . .
C2 C3 C4 116.6(12) . .
C2 C3 H3A 121.7 . .
C4 C3 H3A 121.7 . .
C5 C4 C3 118.8(11) . .
C5 C4 H4A 120.6 . .
C3 C4 H4A 120.6 . .
N1 C5 C4 120.9(9) . .
N1 C5 C7 113.3(10) . .
C4 C5 C7 125.7(10) . .
O4 C6 C1 109.9(8) . .
O4 C6 H6A 109.7 . .
C1 C6 H6A 109.7 . .
O4 C6 H6B 109.7 . .
C1 C6 H6B 109.7 . .
H6A C6 H6B 108.2 . .
O5 C7 C5 111.5(9) . .
O5 C7 H7A 109.3 . .
C5 C7 H7A 109.3 . .
O5 C7 H7B 109.3 . .
C5 C7 H7B 109.3 . .
H7A C7 H7B 108.0 . .
N2 C8 C9 122.0(9) . .
N2 C8 C13 114.3(8) . .
C9 C8 C13 123.7(9) . .
C8 C9 C10 118.4(10) . .
C8 C9 H9A 120.8 . .
C10 C9 H9A 120.8 . .
C11 C10 C9 118.6(10) . .
C11 C10 H10A 120.7 . .
C9 C10 H10A 120.7 . .
C10 C11 C12 121.2(10) . .
C10 C11 H11A 119.4 . .
C12 C11 H11A 119.4 . .
N2 C12 C11 119.5(10) . .
N2 C12 C14 114.4(8) . .
C11 C12 C14 126.1(10) . .
O6 C13 C8 109.1(8) . .
O6 C13 H13A 109.9 . .
C8 C13 H13A 109.9 . .
O6 C13 H13B 109.9 . .
C8 C13 H13B 109.9 . .
H13A C13 H13B 108.3 . .
O7 C14 C12 110.2(8) . .
O7 C14 H14A 109.6 . .
C12 C14 H14A 109.6 . .
O7 C14 H14B 109.6 . .
C12 C14 H14B 109.6 . .
H14A C14 H14B 108.1 . .
N3 C15 C16 121.3(11) . .
N3 C15 C20 116.0(9) . .
C16 C15 C20 122.7(11) . .
C17 C16 C15 117.4(12) . .
C17 C16 H16A 121.3 . .
C15 C16 H16A 121.3 . .
C16 C17 C18 121.5(11) . .
C16 C17 H17A 119.3 . .
C18 C17 H17A 119.3 . .
C19 C18 C17 117.1(13) . .
C19 C18 H18A 121.5 . .
C17 C18 H18A 121.5 . .
N3 C19 C18 122.5(13) . .
N3 C19 C21 116.2(9) . .
C18 C19 C21 121.2(12) . .
O8 C20 C15 108.2(9) . .
O8 C20 H20A 110.1 . .
C15 C20 H20A 110.1 . .
O8 C20 H20B 110.1 . .
C15 C20 H20B 110.1 . .
H20A C20 H20B 108.4 . .
O9 C21 C19 106.8(10) . .
O9 C21 H21A 110.4 . .
C19 C21 H21A 110.4 . .
O9 C21 H21B 110.4 . .
C19 C21 H21B 110.4 . .
H21A C21 H21B 108.6 . .
N4 C22 C23 120.7(11) . .
N4 C22 C27 114.7(11) . .
C23 C22 C27 124.5(11) . .
C24 C23 C22 119.1(12) . .
C24 C23 H23A 120.4 . .
C22 C23 H23A 120.4 . .
C23 C24 C25 120.0(13) . .
C23 C24 H24A 120.0 . .
C25 C24 H24A 120.0 . .
C26 C25 C24 117.4(12) . .
C26 C25 H25A 121.3 . .
C24 C25 H25A 121.3 . .
N4 C26 C25 122.2(11) . .
N4 C26 C28 114.0(11) . .
C25 C26 C28 123.7(11) . .
O10 C27 C22 111.3(9) . .
O10 C27 H27A 109.4 . .
C22 C27 H27A 109.4 . .
O10 C27 H27B 109.4 . .
C22 C27 H27B 109.4 . .
H27A C27 H27B 108.0 . .
O11 C28 C26 110.4(9) . .
O11 C28 H28A 109.6 . .
C26 C28 H28A 109.6 . .
O11 C28 H28B 109.6 . .
C26 C28 H28B 109.6 . .
H28A C28 H28B 108.1 . .
N5 C29 C30 118.2(13) . .
N5 C29 C34 116.6(12) . .
C30 C29 C34 125.1(15) . .
C29 C30 C31 119.3(17) . .
C29 C30 H30A 120.3 . .
C31 C30 H30A 120.3 . .
C32 C31 C30 120.7(16) . .
C32 C31 H31A 119.6 . .
C30 C31 H31A 119.6 . .
C31 C32 C33 117.3(14) . .
C31 C32 H32A 121.3 . .
C33 C32 H32A 121.3 . .
N5 C33 C32 122.0(13) . .
N5 C33 C35 114.3(11) . .
C32 C33 C35 123.7(11) . .
O12 C34 C29 107.1(11) . .
O12 C34 H34A 110.3 . .
C29 C34 H34A 110.3 . .
O12 C34 H34B 110.3 . .
C29 C34 H34B 110.3 . .
H34A C34 H34B 108.5 . .
O13 C35 C33 111.9(9) . .
O13 C35 H35A 109.2 . .
C33 C35 H35A 109.2 . .
O13 C35 H35B 109.2 . .
C33 C35 H35B 109.2 . .
H35A C35 H35B 107.9 . .
N6 C36 C37 122.0(11) . .
N6 C36 C41 115.8(10) . .
C37 C36 C41 122.2(11) . .
C36 C37 C38 119.6(12) . .
C36 C37 H37A 120.2 . .
C38 C37 H37A 120.2 . .
C37 C38 C39 118.3(14) . .
C37 C38 H38A 120.9 . .
C39 C38 H38A 120.9 . .
C40 C39 C38 118.3(12) . .
C40 C39 H39A 120.9 . .
C38 C39 H39A 120.9 . .
N6 C40 C39 121.1(10) . .
N6 C40 C42 114.6(11) . .
C39 C40 C42 124.3(11) . .
O14 C41 C36 108.5(9) . .
O14 C41 H41A 110.0 . .
C36 C41 H41A 110.0 . .
O14 C41 H41B 110.0 . .
C36 C41 H41B 110.0 . .
H41A C41 H41B 108.4 . .
O15 C42 C40 109.6(9) . .
O15 C42 H42A 109.8 . .
C40 C42 H42A 109.8 . .
O15 C42 H42B 109.8 . .
C40 C42 H42B 109.8 . .
H42A C42 H42B 108.2 . .
N7 C43 C44 119.6(10) . .
N7 C43 C48 115.5(9) . .
C44 C43 C48 124.9(10) . .
C43 C44 C45 116.7(12) . .
C43 C44 H44A 121.6 . .
C45 C44 H44A 121.6 . .
C46 C45 C44 122.8(11) . .
C46 C45 H45A 118.6 . .
C44 C45 H45A 118.6 . .
C45 C46 C47 117.4(11) . .
C45 C46 H46A 121.3 . .
C47 C46 H46A 121.3 . .
N7 C47 C46 120.4(11) . .
N7 C47 C49 113.4(9) . .
C46 C47 C49 126.2(10) . .
O16 C48 C43 109.4(8) . .
O16 C48 H48A 109.8 . .
C43 C48 H48A 109.8 . .
O16 C48 H48B 109.8 . .
C43 C48 H48B 109.8 . .
H48A C48 H48B 108.2 . .
O17 C49 C47 109.8(8) . .
O17 C49 H49A 109.7 . .
C47 C49 H49A 109.7 . .
O17 C49 H49B 109.7 . .
C47 C49 H49B 109.7 . .
H49A C49 H49B 108.2 . .
O26 Cl1 O24 115.2(11) . .
O26 Cl1 O25 108.7(14) . .
O24 Cl1 O25 109.7(14) . .
O26 Cl1 O27 110.5(11) . .
O24 Cl1 O27 104.1(11) . .
O25 Cl1 O27 108.4(13) . .
O26' Cl1' O24' 116.6(11) . .
O26' Cl1' O25' 114.3(14) . .
O24' Cl1' O25' 111.8(13) . .
O26' Cl1' O27' 106.0(10) . .
O24' Cl1' O27' 102.5(12) . .
O25' Cl1' O27' 103.8(13) . .
O30 Cl2 O28 109.1(7) . .
O30 Cl2 O29 109.0(7) . .
O28 Cl2 O29 105.6(8) . .
O30 Cl2 O31 113.0(6) . .
O28 Cl2 O31 109.3(6) . .
O29 Cl2 O31 110.4(7) . .
O34' Cl3 O32 122.9(12) . .
O34' Cl3 O35 118.0(14) . .
O32 Cl3 O35 115.9(11) . .
O34' Cl3 O35' 115.3(15) . .
O32 Cl3 O35' 112.7(10) . .
O35 Cl3 O35' 50.3(11) . .
O34' Cl3 O33' 94.5(14) . .
O32 Cl3 O33' 103.0(11) . .
O35 Cl3 O33' 53.1(12) . .
O35' Cl3 O33' 103.2(13) . .
O34' Cl3 O34 39.5(12) . .
O32 Cl3 O34 113.1(11) . .
O35 Cl3 O34 126.3(14) . .
O35' Cl3 O34 91.2(13) . .
O33' Cl3 O34 132.2(13) . .
O34' Cl3 O33 56.8(13) . .
O32 Cl3 O33 100.6(10) . .
O35 Cl3 O33 96.0(13) . .
O35' Cl3 O33 140.1(13) . .
O33' Cl3 O33 46.0(10) . .
O34 Cl3 O33 95.6(12) . .
O38 Cl4 O37 113.0(15) . .
O38 Cl4 O36 105.5(14) . .
O37 Cl4 O36 110.8(16) . .
O38 Cl4 O39 120.6(16) . .
O37 Cl4 O39 107.8(13) . .
O36 Cl4 O39 98.0(14) . .
N11 C56 C57 176(4) . .
C56 C57 H57A 109.5 . .
C56 C57 H57B 109.5 . .
H57A C57 H57B 109.5 . .
C56 C57 H57C 109.5 . .
H57A C57 H57C 109.5 . .
H57B C57 H57C 109.5 . .
O37' Cl4' O36' 116.2(16) . .
O37' Cl4' O38' 114.5(16) . .
O36' Cl4' O38' 103.7(14) . .
O37' Cl4' O39' 110.0(13) . .
O36' Cl4' O39' 106.6(15) . .
O38' Cl4' O39' 105.0(14) . .
O40 Cl5 O42 115.0(14) . .
O40 Cl5 O41 111.3(13) . .
O42 Cl5 O41 111.7(13) . .
O40 Cl5 O43 106.6(13) . .
O42 Cl5 O43 105.6(12) . .
O41 Cl5 O43 105.9(12) . .
N12 C58 C59 133(3) . .
C58 C59 H59A 109.5 . .
C58 C59 H59B 109.5 . .
H59A C59 H59B 109.5 . .
C58 C59 H59C 109.5 . .
H59A C59 H59C 109.5 . .
H59B C59 H59C 109.5 . .
O40' Cl5' O42' 110.1(13) . .
O40' Cl5' O41' 112.8(13) . .
O42' Cl5' O41' 116.0(13) . .
O40' Cl5' O43' 107.0(12) . .
O42' Cl5' O43' 103.8(13) . .
O41' Cl5' O43' 106.3(13) . .
N8 C50 C51 176(2) . .
C50 C51 H51A 109.5 . .
C50 C51 H51B 109.5 . .
H51A C51 H51B 109.5 . .
C50 C51 H51C 109.5 . .
H51A C51 H51C 109.5 . .
H51B C51 H51C 109.5 . .
N9 C52 C53 177(3) . .
C52 C53 H53A 109.5 . .
C52 C53 H53B 109.5 . .
H53A C53 H53B 109.5 . .
C52 C53 H53C 109.5 . .
H53A C53 H53C 109.5 . .
H53B C53 H53C 109.5 . .
N10 C54 C55 163(4) . .
C54 C55 H55A 109.5 . .
C54 C55 H55B 109.5 . .
H55A C55 H55B 109.5 . .
C54 C55 H55C 109.5 . .
H55A C55 H55C 109.5 . .
H55B C55 H55C 109.5 . .

loop_
_geom_bond_atom_site_label_1
_geom_bond_atom_site_label_2
_geom_bond_distance
_geom_bond_site_symmetry_2
Fe1 O3 1.921(7) .
Fe1 O10 1.994(7) .
Fe1 O13 2.000(7) .
Fe1 O17 2.022(6) 3_766
Fe1 O23 2.045(6) .
Fe1 O23 2.117(6) 3_766
Fe2 O3 1.906(6) .
Fe2 O6 1.947(6) .
Fe2 O12 1.994(7) .
Fe2 O1 2.073(6) .
Fe2 N5 2.074(10) .
Fe2 O13 2.130(6) .
Fe3 O3 1.857(6) .
Fe3 O4 1.987(7) .
Fe3 O16 1.998(7) .
Fe3 O17 2.068(6) .
Fe3 N7 2.072(8) .
Fe3 O23 2.162(6) 3_766
Fe4 O19 1.970(7) .
Fe4 O1 1.981(7) .
Fe4 O12 2.034(7) .
Fe4 O4 2.069(6) .
Fe4 O5 2.086(6) .
Fe4 N1 2.100(9) .
Fe5 O1 1.965(7) .
Fe5 O16 2.004(6) .
Fe5 O18 2.013(6) .
Fe5 O11 2.054(7) .
Fe5 N4 2.066(10) .
Fe5 O10 2.093(6) .
Fe6 O2 1.932(7) .
Fe6 O19 1.960(7) .
Fe6 O11 1.967(7) .
Fe6 O20 1.986(7) .
Fe6 O21 2.104(8) .
Fe6 O22 2.147(7) .
Fe7 O5 1.969(6) .
Fe7 O15 1.975(6) .
Fe7 O8 1.981(6) .
Fe7 O2 1.981(7) .
Fe7 N6 2.131(9) .
Fe7 O14 2.162(7) .
Fe8 O18 1.937(7) .
Fe8 O15 1.979(7) .
Fe8 O6 2.060(7) .
Fe8 O7 2.126(6) .
Fe8 O2 2.170(6) .
Fe8 N2 2.175(8) .
Fe8 O1 2.254(6) .
Fe9 O7 1.908(6) .
Fe9 O20 1.918(7) .
Fe9 O8 1.985(8) .
Fe9 N3 2.111(8) .
Fe9 O2 2.169(6) .
Fe9 O9 2.177(8) .
O4 C6 1.403(11) .
O5 C7 1.404(12) .
O6 C13 1.415(11) .
O7 C14 1.402(10) .
O8 C20 1.416(11) .
O9 C21 1.440(12) .
O9 H9 1.0736 .
O10 C27 1.415(13) .
O11 C28 1.439(13) .
O12 C34 1.402(14) .
O13 C35 1.446(13) .
O14 C41 1.453(13) .
O14 H14 0.8927 .
O15 C42 1.409(13) .
O16 C48 1.437(11) .
O17 C49 1.444(11) .
O17 Fe1 2.022(6) 3_766
O18 H18 1.0853 .
O19 H19 0.9194 .
O20 H20 1.0809 .
O21 H21C 0.9277 .
O21 H21D 0.9014 .
O22 H22A 0.8754 .
O22 H22B 1.0202 .
O23 Fe1 2.117(6) 3_766
O23 Fe3 2.162(6) 3_766
O23 H23 1.0786 .
N1 C1 1.325(12) .
N1 C5 1.348(13) .
N2 C12 1.344(13) .
N2 C8 1.347(12) .
N3 C19 1.315(14) .
N3 C15 1.343(14) .
N4 C26 1.339(14) .
N4 C22 1.344(13) .
N5 C29 1.319(17) .
N5 C33 1.333(13) .
N6 C36 1.323(13) .
N6 C40 1.338(13) .
N7 C43 1.331(13) .
N7 C47 1.335(12) .
C1 C2 1.356(16) .
C1 C6 1.521(15) .
C2 C3 1.371(17) .
C2 H2A 0.9500 .
C3 C4 1.425(15) .
C3 H3A 0.9500 .
C4 C5 1.374(15) .
C4 H4A 0.9500 .
C5 C7 1.491(13) .
C6 H6A 0.9900 .
C6 H6B 0.9900 .
C7 H7A 0.9900 .
C7 H7B 0.9900 .
C8 C9 1.365(13) .
C8 C13 1.527(13) .
C9 C10 1.392(15) .
C9 H9A 0.9500 .
C10 C11 1.363(15) .
C10 H10A 0.9500 .
C11 C12 1.377(14) .
C11 H11A 0.9500 .
C12 C14 1.485(14) .
C13 H13A 0.9900 .
C13 H13B 0.9900 .
C14 H14A 0.9900 .
C14 H14B 0.9900 .
C15 C16 1.394(13) .
C15 C20 1.511(15) .
C16 C17 1.360(17) .
C16 H16A 0.9500 .
C17 C18 1.391(19) .
C17 H17A 0.9500 .
C18 C19 1.373(15) .
C18 H18A 0.9500 .
C19 C21 1.507(17) .
C20 H20A 0.9900 .
C20 H20B 0.9900 .
C21 H21A 0.9900 .
C21 H21B 0.9900 .
C22 C23 1.389(17) .
C22 C27 1.515(16) .
C23 C24 1.355(17) .
C23 H23A 0.9500 .
C24 C25 1.430(17) .
C24 H24A 0.9500 .
C25 C26 1.360(17) .
C25 H25A 0.9500 .
C26 C28 1.499(15) .
C27 H27A 0.9900 .
C27 H27B 0.9900 .
C28 H28A 0.9900 .
C28 H28B 0.9900 .
C29 C30 1.368(19) .
C29 C34 1.519(17) .
C30 C31 1.41(2) .
C30 H30A 0.9500 .
C31 C32 1.33(2) .
C31 H31A 0.9500 .
C32 C33 1.361(17) .
C32 H32A 0.9500 .
C33 C35 1.495(17) .
C34 H34A 0.9900 .
C34 H34B 0.9900 .
C35 H35A 0.9900 .
C35 H35B 0.9900 .
C36 C37 1.352(17) .
C36 C41 1.484(16) .
C37 C38 1.386(19) .
C37 H37A 0.9500 .
C38 C39 1.414(18) .
C38 H38A 0.9500 .
C39 C40 1.374(16) .
C39 H39A 0.9500 .
C40 C42 1.489(15) .
C41 H41A 0.9900 .
C41 H41B 0.9900 .
C42 H42A 0.9900 .
C42 H42B 0.9900 .
C43 C44 1.389(14) .
C43 C48 1.503(13) .
C44 C45 1.400(16) .
C44 H44A 0.9500 .
C45 C46 1.350(17) .
C45 H45A 0.9500 .
C46 C47 1.380(14) .
C46 H46A 0.9500 .
C47 C49 1.513(15) .
C48 H48A 0.9900 .
C48 H48B 0.9900 .
C49 H49A 0.9900 .
C49 H49B 0.9900 .
Cl1 O26 1.361(12) .
Cl1 O24 1.390(13) .
Cl1 O25 1.434(12) .
Cl1 O27 1.456(13) .
Cl1' O26' 1.368(12) .
Cl1' O24' 1.381(12) .
Cl1' O25' 1.418(12) .
Cl1' O27' 1.558(14) .
Cl2 O30 1.388(8) .
Cl2 O28 1.417(8) .
Cl2 O29 1.440(9) .
Cl2 O31 1.448(9) .
Cl3 O34' 1.33(2) .
Cl3 O32 1.403(10) .
Cl3 O35 1.42(2) .
Cl3 O35' 1.43(2) .
Cl3 O33' 1.45(2) .
Cl3 O34 1.45(2) .
Cl3 O33 1.62(2) .
Cl4 O38 1.357(15) .
Cl4 O37 1.396(13) .
Cl4 O36 1.401(15) .
Cl4 O39 1.476(14) .
N11 C56 1.162(19) .
C56 C57 1.36(2) .
C57 H57A 0.9800 .
C57 H57B 0.9800 .
C57 H57C 0.9800 .
Cl4' O37' 1.321(13) .
Cl4' O36' 1.380(14) .
Cl4' O38' 1.427(15) .
Cl4' O39' 1.513(15) .
Cl5 O40 1.338(13) .
Cl5 O42 1.362(14) .
Cl5 O41 1.420(13) .
Cl5 O43 1.527(14) .
N12 C58 1.22(2) .
C58 C59 1.38(2) .
C59 H59A 0.9800 .
C59 H59B 0.9800 .
C59 H59C 0.9800 .
Cl5' O40' 1.340(13) .
Cl5' O42' 1.382(14) .
Cl5' O41' 1.430(13) .
Cl5' O43' 1.542(14) .
N8 C50 1.158(16) .
C50 C51 1.401(18) .
C51 H51A 0.9800 .
C51 H51B 0.9800 .
C51 H51C 0.9800 .
N9 C52 1.170(16) .
C52 C53 1.382(17) .
C53 H53A 0.9800 .
C53 H53B 0.9800 .
C53 H53C 0.9800 .
N10 C54 1.183(19) .
C54 C55 1.40(2) .
C55 H55A 0.9800 .
C55 H55B 0.9800 .
C55 H55C 0.9800 .
